data_2106084
loop_
_publ_author_name
'Catti, M.'
'Ferraris, G.'
'Mason, S.A.'

_publ_section_title
;
 Low-temperature ordering of hydrogen atoms in Ca H P O4 (Monetite): X-ray
 and neutron diffraction study at 145K
;
_journal_name_full 'Acta Crystallographica B (24,1968-38,1982)'
_journal_page_first 254
_journal_page_last 259
_journal_volume 36
_journal_year 1980
_chemical_formula_sum 'Ca H O4 P'
_chemical_name_systematic 'Ca (H P O4)'
_space_group_IT_number 2
_symmetry_space_group_name_Hall '-P 1'
_symmetry_space_group_name_H-M 'P -1'
_cell_angle_alpha 96.18
_cell_angle_beta 103.82
_cell_angle_gamma 88.34
_cell_formula_units_Z 4
_cell_length_a 6.916
_cell_length_b 6.619
_cell_length_c 6.946
_cell_volume 306.966
_citation_journal_id_ASTM ACBCAR
_cod_data_source_file Catti_ACBCAR_1980_1214.cif
_cod_data_source_block H1Ca1O4P1
_cod_original_cell_volume 306.9662
_cod_original_formula_sum 'H1 Ca1 O4 P1'
_cod_database_code 2106084

loop_
_symmetry_equiv_pos_as_xyz
x,y,z
-x,-y,-z

loop_
_atom_site_label
_atom_site_type_symbol
_atom_site_fract_x
_atom_site_fract_y
_atom_site_fract_z
_atom_site_occupancy
_atom_site_U_iso_or_equiv
O8 O-2 0.272 -0.2258 0.3401 1 0.0
O4 O-2 0.0431 0.5281 0.7477 1 0.0
Ca1 Ca+2 0.29194 0.42186 0.27807 1 0.0
P1 P+5 0.21053 0.38189 0.72423 1 0.0
O6 O-2 0.4615 0.0848 0.3172 1 0.0
O1 O-2 0.3232 0.3317 0.942 1 0.0
H1 H+1 0 0 0 1 0.0
H2 H+1 0.428 0.274 0.939 1 0.0
O5 O-2 0.3354 -0.1594 0.0102 1 0.0
O2 O-2 0.357 0.4938 0.6369 1 0.0
Ca2 Ca+2 0.17737 0.83713 0.66068 1 0.0
P2 P+5 0.29242 -0.06627 0.20569 1 0.0
O3 O-2 0.1413 0.184 0.5955 1 0.0
O7 O-2 0.102 0.0698 0.1637 1 0.0
H3 H+1 0.509 0.094 0.48 0.5 0.0
